data_2016911
loop_
_publ_author_name
'Peeters, O. M.'
'Blaton, N. M.'
'De Ranter, C. J.'

_publ_section_title
;Structure and absolute configuration of
 (--)-(<i>RS</i>)-\a-[(benzylamino)methyl]-6-fluoro-3,4-dihydro-2<i>H</i>-1-benzopyran-2-methanol
 hydrobromide
;
_journal_issue 12
_journal_name_full 'Acta Crystallographica Section C'
_journal_page_first 2157
_journal_page_last 2160
_journal_paper_doi 10.1107/S0108270193006699
_journal_volume 49
_journal_year 1993
_chemical_absolute_configuration
;Absolute configuration: the Bijvoet coefficient was 
between 0.9665(3) and exactly 1 for 917
and 213 selected Bijvoet pairs, respectively.
;
_chemical_compound_source
;
;
_chemical_formula_moiety 'C18 H20 F1 N1 O2 +, Br -'
_chemical_formula_sum 'C18 H20 Br F N O2'
_chemical_formula_weight 382.27
_space_group_IT_number 4
_symmetry_cell_setting monoclinic
_symmetry_space_group_name_Hall 'P 2yb'
_symmetry_space_group_name_H-M 'P 1 21 1'
_atom_type_scat_source
;  International Tables for X-ray Crystallography [1974, 
Vol. IV, Tables 2.2B, 2.3.1 (Br, N, C, O, F), 2.2B (H)]
;
_cell_angle_alpha 90.
_cell_angle_beta 90.54(5)
_cell_angle_gamma 90.
_cell_formula_units_Z 4
_cell_length_a 7.672(4)
_cell_length_b 15.37(2)
_cell_length_c 15.053(9)
_cell_measurement_reflns_used 24
_cell_measurement_temperature 293
_cell_measurement_theta_max 12.5
_cell_measurement_theta_min 10.0
_cell_volume 1775(3)
_diffrn_measurement_device 'Stoe STADI-4 four-circle'
_diffrn_measurement_method '\w scans (0.8 - 2.4\% min^-1^'
_diffrn_radiation_type MoK\a
_diffrn_radiation_wavelength 0.71073
_diffrn_reflns_av_R_equivalents 0.0440
_diffrn_reflns_limit_h_max 9
_diffrn_reflns_limit_h_min -9
_diffrn_reflns_limit_k_max 18
_diffrn_reflns_limit_k_min 0
_diffrn_reflns_limit_l_max 17
_diffrn_reflns_limit_l_min -17
_diffrn_reflns_number 13012
_diffrn_reflns_theta_max 24.95
_diffrn_standards_decay_% 4.6
_diffrn_standards_interval_time 60
_diffrn_standards_number 4
_exptl_absorpt_coefficient_mu 2.309
_exptl_absorpt_correction_T_max 0.589
_exptl_absorpt_correction_T_min 0.293
_exptl_crystal_colour Colourless
_exptl_crystal_density_diffrn 1.431
_exptl_crystal_description 'Thin Plate'
_exptl_crystal_size_max 0.84
_exptl_crystal_size_mid 0.40
_exptl_crystal_size_min 0.08
_refine_diff_density_max 0.57
_refine_diff_density_min -0.51
_refine_ls_extinction_method none
_refine_ls_goodness_of_fit_obs 1.55
_refine_ls_hydrogen_treatment noref
_refine_ls_number_parameters 414
_refine_ls_number_reflns 4688
_refine_ls_R_factor_obs 0.0538
_refine_ls_shift/esd_max 0.013
_refine_ls_structure_factor_coef F
_refine_ls_weighting_details 'w = 1/(\s^2^(F) + 0.00020F^2^)'
_refine_ls_weighting_scheme calc
_refine_ls_wR_factor_obs 0.0424
_reflns_number_observed 4688
_reflns_number_total 5960
_reflns_observed_criterion I>2.0\s(I)
_cod_data_source_file na1053.cif
_cod_data_source_block na1053_structure_1_of_1
_cod_depositor_comments
;
The following automatic conversions were performed:
'_symmetry_cell_setting' value 'Monoclinic' changed to 'monoclinic'
according to '/home/saulius/struct/CIF-dictionaries/cif_core.dic'
dictionary named 'cif_core.dic' version 2.4.1 from 2010-06-29.

Automatic conversion script
Id: cif_fix_enum 1527 2010-12-29 10:47:43Z saulius 

The following automatic conversions were performed:

'_symmetry_cell_setting' value 'Monoclinic' changed to 'monoclinic'
according to /home/saulius/struct/CIF-dictionaries/cif_core.dic
dictionary named 'cif_core.dic' version 2.4.1 from 2010-06-29.

Automatic conversion script
Id: cif_fix_values 1715 2011-07-08 13:25:40Z adriana 
;
_cod_original_cell_volume 1774(2)
_cod_original_sg_symbol_Hall 'P 2y1'
_cod_original_sg_symbol_H-M P21
_cod_original_formula_sum 'C18 H20 Br1 F1 N1 O2'
_cod_database_code 2016911

loop_
_symmetry_equiv_pos_as_xyz
'x, y, z'
'-x, y+1/2, -z'

loop_
_atom_site_label
_atom_site_type_symbol
_atom_site_fract_x
_atom_site_fract_y
_atom_site_fract_z
_atom_site_U_iso_or_equiv
Br1 Br 0.50952(7) 0.24340 0.48384(5) 0.0590(3)
Br2 Br 0.00194(8) 0.41421(5) 0.52239(5) 0.0657(3)
N1 N 0.5482(5) 0.4515(3) 0.5583(3) 0.041(2)
C2 C 0.4724(8) 0.4868(4) 0.4741(4) 0.047(2)
C3 C 0.5966(7) 0.4750(4) 0.3977(4) 0.045(2)
O4 O 0.7439(5) 0.5313(3) 0.4078(3) 0.059(1)
C5 C 0.5140(9) 0.4945(6) 0.3074(4) 0.057(3)
O6 O 0.3564(5) 0.4424(3) 0.3058(3) 0.056(2)
C7 C 0.2825(7) 0.4251(4) 0.2240(4) 0.046(2)
C8 C 0.3603(8) 0.4432(5) 0.1446(4) 0.058(3)
C9 C 0.538(1) 0.4851(6) 0.1438(5) 0.083(3)
C10 C 0.6307(8) 0.4721(5) 0.2323(4) 0.069(3)
C11 C 0.1201(7) 0.3841(4) 0.2279(4) 0.052(2)
C12 C 0.0348(8) 0.3623(4) 0.1494(5) 0.059(2)
C13 C 0.1127(9) 0.3839(5) 0.0715(5) 0.068(3)
C14 C 0.2736(8) 0.4230(5) 0.0662(4) 0.066(2)
F15 F 0.0288(5) 0.3639(3) -0.0064(3) 0.103(2)
C16 C 0.4299(8) 0.4585(5) 0.6346(5) 0.061(3)
C17 C 0.5060(7) 0.4215(5) 0.7186(4) 0.052(2)
C18 C 0.5331(9) 0.4728(4) 0.7933(5) 0.063(3)
C19 C 0.600(1) 0.4379(7) 0.8704(4) 0.081(3)
C20 C 0.642(1) 0.3519(8) 0.8753(5) 0.107(5)
C21 C 0.611(2) 0.3003(7) 0.8039(7) 0.132(5)
C22 C 0.547(1) 0.3343(6) 0.7255(5) 0.098(4)
N31 N 0.0919(6) 0.2068(3) 0.5272(3) 0.046(2)
C32 C 0.0494(8) 0.2139(4) 0.4292(4) 0.048(2)
C33 C 0.0737(7) 0.1287(4) 0.3803(4) 0.044(2)
O34 O 0.2536(5) 0.1017(2) 0.3813(2) 0.055(1)
C35 C 0.0170(7) 0.1407(4) 0.2829(4) 0.048(2)
O36 O -0.1590(5) 0.1721(3) 0.2880(3) 0.061(2)
C37 C -0.2541(8) 0.1739(4) 0.2096(4) 0.051(2)
C38 C -0.2001(8) 0.1317(4) 0.1339(4) 0.058(2)
C39 C -0.0313(9) 0.0814(6) 0.1318(4) 0.082(3)
C40 C 0.0252(8) 0.0599(4) 0.2282(4) 0.064(2)
C41 C -0.4124(8) 0.2165(4) 0.2153(4) 0.056(2)
C42 C -0.5212(8) 0.2185(5) 0.1395(5) 0.073(3)
C43 C -0.463(1) 0.1787(5) 0.0648(5) 0.072(3)
C44 C -0.3082(9) 0.1384(5) 0.0588(4) 0.068(3)
F45 F -0.5695(7) 0.1824(4) -0.0089(3) 0.116(2)
C46 C -0.0516(8) 0.1762(5) 0.5828(5) 0.052(3)
C47 C -0.0091(9) 0.1801(5) 0.6801(4) 0.050(3)
C48 C -0.0480(9) 0.1125(5) 0.7346(5) 0.069(3)
C49 C -0.014(1) 0.1166(5) 0.8256(5) 0.077(3)
C50 C 0.067(1) 0.1851(7) 0.8603(5) 0.086(4)
C51 C 0.103(2) 0.2545(8) 0.8090(6) 0.148(6)
C52 C 0.069(1) 0.2536(6) 0.7189(6) 0.128(5)
H1A H 0.579 0.3838 0.5487 0.050
H1B H 0.666 0.4876 0.5730 0.050
H2A H 0.346 0.4526 0.4598 0.051
H2B H 0.438 0.5556 0.4825 0.051
H3 H 0.639 0.4066 0.3975 0.054
H4 H 0.811 0.4959 0.4464 0.074
H5 H 0.482 0.5639 0.3031 0.078
H9A H 0.610 0.4606 0.0912 0.091
H9B H 0.521 0.5564 0.1366 0.091
H10A H 0.666 0.4020 0.2366 0.084
H10B H 0.750 0.5089 0.2344 0.084
H11 H 0.060 0.3674 0.2923 0.062
H12 H -0.090 0.3285 0.1478 0.073
H14 H 0.331 0.4360 0.0012 0.071
H16A H 0.398 0.5279 0.6477 0.081
H16B H 0.304 0.4265 0.6201 0.081
H18 H 0.495 0.5411 0.7917 0.067
H19 H 0.630 0.4775 0.9263 0.090
H20 H 0.689 0.3226 0.9366 0.095
H21 H 0.647 0.2312 0.8052 0.153
H22 H 0.504 0.2891 0.6700 0.097
H31A H 0.128 0.2735 0.5492 0.053
H31B H 0.206 0.1664 0.5342 0.053
H32A H -0.084 0.2351 0.4207 0.065
H32B H 0.135 0.2621 0.3978 0.065
H33 H -0.008 0.0786 0.4104 0.055
H34 H 0.331 0.1481 0.4170 0.067
H35 H 0.103 0.1884 0.2523 0.065
H39A H -0.044 0.0239 0.0917 0.092
H39B H 0.073 0.1222 0.1014 0.092
H40A H 0.154 0.0308 0.2309 0.071
H40B H -0.067 0.0117 0.2552 0.071
H41 H -0.451 0.2460 0.2793 0.068
H42 H -0.652 0.2503 0.1418 0.076
H44 H -0.267 0.1100 -0.0060 0.082
H46A H -0.166 0.2133 0.5693 0.063
H46B H -0.074 0.1081 0.5647 0.063
H48 H -0.105 0.0528 0.7032 0.070
H49 H -0.059 0.0573 0.8673 0.091
H50 H 0.091 0.1831 0.9344 0.098
H51 H 0.167 0.3118 0.8417 0.157
H52 H 0.093 0.3080 0.6746 0.144
